data_7222407
loop_
_publ_author_name
'Paul, Anup'
'Karmakar, Anirban'
'Guedes da Silva, M. F\'atima C.'
'Pombeiro, Armando J. L.'

_publ_section_title
;
 Amide Functionalized Metal Organic Frameworks for Diastereoselective
 Nitroaldol (Henry) Reaction in Aqueous Medium
;
_journal_name_full 'RSC Adv.'
_journal_paper_doi 10.1039/C5RA14637B
_journal_year 2015
_chemical_absolute_configuration unk
_chemical_formula_moiety 'C34 H22 N4 O10 Zn2, 2(C3 H7 N O)'
_chemical_formula_sum 'C40 H36 N6 O12 Zn2'
_chemical_formula_weight 923.49
_space_group_crystal_system monoclinic
_space_group_IT_number 4
_space_group_name_Hall 'P 2yb'
_space_group_name_H-M_alt 'P 1 21 1'
_symmetry_space_group_name_Hall 'P 2yb'
_symmetry_space_group_name_H-M 'P 1 21 1'
_atom_sites_solution_hydrogens mixed
_audit_creation_method SHELXL-2014/7
_audit_update_record
;
2015-09-17 deposited with the CCDC.
2015-09-28 downloaded from the CCDC.
;
_cell_angle_alpha 90
_cell_angle_beta 111.560(4)
_cell_angle_gamma 90
_cell_formula_units_Z 2
_cell_length_a 8.0350(9)
_cell_length_b 24.892(3)
_cell_length_c 10.8856(13)
_cell_measurement_reflns_used 9524
_cell_measurement_temperature 296(2)
_cell_measurement_theta_max 25.37
_cell_measurement_theta_min 2.59
_cell_volume 2024.9(4)
_computing_cell_refinement 'Bruker SAINT'
_computing_data_collection 'Bruker APEX2'
_computing_data_reduction 'Bruker SAINT'
_computing_molecular_graphics 'Mercury CSD 3.5.1, 2008'
_computing_publication_material 'WinGX publication routines (Farrugia, 1999)'
_computing_structure_refinement 'SHELXL-2014/7 (Sheldrick, 2014)'
_computing_structure_solution 'SIR97 (Giacovazzo et al, 1999)'
_diffrn_ambient_temperature 296(2)
_diffrn_measured_fraction_theta_full 0.999
_diffrn_measured_fraction_theta_max 0.998
_diffrn_measurement_device_type 'Bruker APEX-II PHOTON 100'
_diffrn_measurement_method '\f and \w scans'
_diffrn_radiation_type MoK\a
_diffrn_radiation_wavelength 0.71073
_diffrn_reflns_av_R_equivalents 0.0219
_diffrn_reflns_av_unetI/netI 0.0140
_diffrn_reflns_laue_measured_fraction_full 0.999
_diffrn_reflns_laue_measured_fraction_max 0.998
_diffrn_reflns_limit_h_max 9
_diffrn_reflns_limit_h_min -9
_diffrn_reflns_limit_k_max 30
_diffrn_reflns_limit_k_min -30
_diffrn_reflns_limit_l_max 13
_diffrn_reflns_limit_l_min -13
_diffrn_reflns_number 46996
_diffrn_reflns_point_group_measured_fraction_full 0.999
_diffrn_reflns_point_group_measured_fraction_max 0.998
_diffrn_reflns_theta_full 25.000
_diffrn_reflns_theta_max 25.372
_diffrn_reflns_theta_min 2.012
_exptl_absorpt_coefficient_mu 1.255
_exptl_absorpt_correction_T_max 0.852
_exptl_absorpt_correction_T_min 0.750
_exptl_absorpt_correction_type multi-scan
_exptl_absorpt_process_details sadabs
_exptl_crystal_colour white
_exptl_crystal_density_diffrn 1.515
_exptl_crystal_description block
_exptl_crystal_F_000 948
_exptl_crystal_size_max 0.320
_exptl_crystal_size_mid 0.190
_exptl_crystal_size_min 0.110
_refine_diff_density_max 0.841
_refine_diff_density_min -0.385
_refine_diff_density_rms 0.094
_refine_ls_abs_structure_details
;
 Refined as an inversion twin.
;
_refine_ls_abs_structure_Flack 0.499(15)
_refine_ls_extinction_method none
_refine_ls_goodness_of_fit_ref 1.109
_refine_ls_hydrogen_treatment mixed
_refine_ls_matrix_type full
_refine_ls_number_parameters 552
_refine_ls_number_reflns 7404
_refine_ls_number_restraints 1
_refine_ls_restrained_S_all 1.109
_refine_ls_R_factor_all 0.0322
_refine_ls_R_factor_gt 0.0318
_refine_ls_shift/su_max 0.001
_refine_ls_shift/su_mean 0.000
_refine_ls_structure_factor_coef Fsqd
_refine_ls_weighting_details 'w=1/[\s^2^(Fo^2^)+(0.0542P)^2^+0.6282P] where P=(Fo^2^+2Fc^2^)/3'
_refine_ls_weighting_scheme calc
_refine_ls_wR_factor_gt 0.0795
_refine_ls_wR_factor_ref 0.0801
_reflns_Friedel_coverage 0.952
_reflns_friedel_fraction_full 0.999
_reflns_friedel_fraction_max 0.998
_reflns_number_gt 7306
_reflns_number_total 7404
_reflns_threshold_expression 'I > 2\s(I)'
_cod_data_source_file c5ra14637b2.cif
_cod_data_source_block Compound1
_cod_database_code 7222407
_shelx_shelxl_version_number 2014/7
_shelx_space_group_comment
;
The symmetry employed for this shelxl refinement is uniquely defined
by the following loop, which should always be used as a source of
symmetry information in preference to the above space-group names.
They are only intended as comments.
;
_shelx_estimated_absorpt_t_min 0.689
_shelx_estimated_absorpt_t_max 0.874

loop_
_space_group_symop_operation_xyz
'x, y, z'
'-x, y+1/2, -z'

loop_
_atom_site_label
_atom_site_type_symbol
_atom_site_fract_x
_atom_site_fract_y
_atom_site_fract_z
_atom_site_U_iso_or_equiv
_atom_site_adp_type
_atom_site_occupancy
_atom_site_site_symmetry_order
_atom_site_calc_flag
_atom_site_refinement_flags_posn
_atom_site_refinement_flags_adp
C2 C 0.7205(12) 0.1524(3) 0.0933(11) 0.097(3) Uani 1 1 d . .
H2 H 0.7633 0.1211 0.0685 0.116 Uiso 1 1 calc R U
C4 C 0.2592(6) 0.50140(18) 0.0312(4) 0.0353(10) Uani 1 1 d . .
C5 C 0.1286(6) 0.50059(19) -0.1084(4) 0.0361(10) Uani 1 1 d . .
C6 C -0.1400(6) 0.5328(3) -0.2779(4) 0.0500(12) Uani 1 1 d . .
H6 H -0.2417 0.5543 -0.3029 0.060 Uiso 1 1 calc R U
C7 C -0.1048(6) 0.50202(19) -0.3723(4) 0.0357(10) Uani 1 1 d . .
C8 C -0.2360(6) 0.50061(18) -0.5127(4) 0.0338(9) Uani 1 1 d . .
C9 C 0.0492(6) 0.4711(3) -0.3333(4) 0.0468(11) Uani 1 1 d . .
H9 H 0.0749 0.4506 -0.3956 0.056 Uiso 1 1 calc R U
C10 C 0.1647(6) 0.4701(3) -0.2033(4) 0.0490(11) Uani 1 1 d . .
H10 H 0.2675 0.4491 -0.1787 0.059 Uiso 1 1 calc R U
C11 C 0.3359(8) 0.6396(2) 0.3959(7) 0.0561(15) Uani 1 1 d . .
H11 H 0.4361 0.6463 0.3748 0.067 Uiso 1 1 calc R U
C12 C 0.2605(8) 0.6813(2) 0.4382(7) 0.0578(15) Uani 1 1 d . .
H12 H 0.3078 0.7157 0.4435 0.069 Uiso 1 1 calc R U
C13 C 0.1132(6) 0.6724(2) 0.4735(5) 0.0381(10) Uani 1 1 d . .
C14 C -0.0930(8) 0.7168(2) 0.5643(6) 0.0523(14) Uani 1 1 d . .
C15 C 0.1480(8) 0.2712(2) 0.4057(6) 0.0445(12) Uani 1 1 d . .
C18 C 0.2854(6) 0.3676(2) 0.3533(5) 0.0338(10) Uani 1 1 d . .
C19 C 0.1481(7) 0.3680(2) 0.3995(5) 0.0393(11) Uani 1 1 d . .
H19 H 0.1004 0.4004 0.4134 0.047 Uiso 1 1 calc R U
C20 C 0.0799(8) 0.3196(3) 0.4259(6) 0.0492(13) Uani 1 1 d . .
H20 H -0.0129 0.3201 0.4576 0.059 Uiso 1 1 calc R U
C21 C 0.2846(8) 0.2718(2) 0.3553(7) 0.0539(14) Uani 1 1 d . .
H21 H 0.3307 0.2395 0.3388 0.065 Uiso 1 1 calc R U
C22 C 0.3509(8) 0.3185(3) 0.3300(6) 0.0525(14) Uani 1 1 d . .
H22 H 0.4420 0.3178 0.2965 0.063 Uiso 1 1 calc R U
C23 C 0.9650(8) 0.3826(3) 0.0448(6) 0.0508(14) Uani 1 1 d . .
H23 H 1.0591 0.3908 0.0175 0.061 Uiso 1 1 calc R U
C24 C 0.8961(7) 0.3307(2) 0.0354(5) 0.0475(12) Uani 1 1 d . .
C25 C 1.0903(10) 0.2854(3) -0.0616(7) 0.0640(17) Uani 1 1 d . .
C26 C 1.1424(8) 0.2308(2) -0.0996(6) 0.0499(13) Uani 1 1 d . .
C27 C 1.0692(9) 0.1820(3) -0.0808(6) 0.0539(14) Uani 1 1 d . .
H27 H 0.9792 0.1815 -0.0462 0.065 Uiso 1 1 calc R U
C28 C 1.1314(7) 0.1343(2) -0.1141(5) 0.0464(13) Uani 1 1 d . .
H28 H 1.0800 0.1019 -0.1046 0.056 Uiso 1 1 calc R U
C29 C 1.2701(7) 0.1347(2) -0.1615(5) 0.0363(11) Uani 1 1 d . .
C30 C 1.3371(9) 0.1825(3) -0.1819(7) 0.0588(16) Uani 1 1 d . .
H30 H 1.4267 0.1831 -0.2168 0.071 Uiso 1 1 calc R U
C31 C 1.2724(10) 0.2313(2) -0.1507(7) 0.0628(17) Uani 1 1 d . .
H31 H 1.3193 0.2638 -0.1652 0.075 Uiso 1 1 calc R U
C32 C 0.7493(10) 0.3213(3) 0.0723(8) 0.0699(18) Uani 1 1 d . .
H32 H 0.6991 0.2872 0.0650 0.084 Uiso 1 1 calc R U
C34 C 0.7381(12) 0.3488(4) 0.6040(10) 0.091(3) Uani 1 1 d . .
H34 H 0.7821 0.3796 0.5778 0.109 Uiso 1 1 calc R U
C50 C 0.5434(14) 0.1944(5) 0.1955(9) 0.114(4) Uani 1 1 d . .
H50A H 0.6400 0.2155 0.2543 0.171 Uiso 1 1 calc R U
H50B H 0.4632 0.1848 0.2390 0.171 Uiso 1 1 calc R U
H50C H 0.4800 0.2150 0.1177 0.171 Uiso 1 1 calc R U
C51 C 0.5600(16) 0.0943(4) 0.1819(10) 0.103(3) Uani 1 1 d . .
H51A H 0.6260 0.0678 0.1548 0.154 Uiso 1 1 calc R U
H51B H 0.4344 0.0899 0.1323 0.154 Uiso 1 1 calc R U
H51C H 0.5828 0.0902 0.2744 0.154 Uiso 1 1 calc R U
C52 C 0.5787(16) 0.4092(5) 0.7009(10) 0.105(3) Uani 1 1 d . .
H52A H 0.5888 0.4349 0.6385 0.158 Uiso 1 1 calc R U
H52B H 0.6558 0.4194 0.7884 0.158 Uiso 1 1 calc R U
H52C H 0.4571 0.4080 0.6963 0.158 Uiso 1 1 calc R U
C53 C 0.5490(13) 0.3108(4) 0.7085(9) 0.093(3) Uani 1 1 d . .
H53A H 0.4335 0.3040 0.6417 0.140 Uiso 1 1 calc R U
H53B H 0.5355 0.3185 0.7908 0.140 Uiso 1 1 calc R U
H53C H 0.6236 0.2797 0.7186 0.140 Uiso 1 1 calc R U
C54 C 0.8852(8) 0.4219(2) 0.0974(6) 0.0439(13) Uani 1 1 d . .
H54 H 0.9315 0.4565 0.1063 0.053 Uiso 1 1 calc R U
C55 C 0.1327(7) 0.5807(2) 0.4205(5) 0.0364(11) Uani 1 1 d . .
H55 H 0.0881 0.5459 0.4145 0.044 Uiso 1 1 calc R U
C56 C 0.0530(7) 0.6197(2) 0.4665(5) 0.0417(11) Uani 1 1 d . .
H56 H -0.0414 0.6112 0.4932 0.050 Uiso 1 1 calc R U
C57 C -0.0255(6) 0.5316(3) -0.1479(4) 0.0511(12) Uani 1 1 d . .
H57 H -0.0518 0.5519 -0.0857 0.061 Uiso 1 1 calc R U
C58 C 0.3646(7) 0.4192(2) 0.3236(5) 0.0312(11) Uani 1 1 d . .
C59 C 0.6561(8) 0.5831(2) 0.1918(5) 0.0343(13) Uani 1 1 d . .
C60 C 0.6819(9) 0.3632(3) 0.1192(8) 0.0651(18) Uani 1 1 d . .
H60 H 0.5825 0.3567 0.1414 0.078 Uiso 1 1 calc R U
N1 N 0.6307(8) 0.3563(3) 0.6699(6) 0.0703(15) Uani 1 1 d . .
N2 N 0.6142(8) 0.1463(3) 0.1587(7) 0.0746(16) Uani 1 1 d . .
N3 N 0.2711(5) 0.58918(17) 0.3833(4) 0.0316(9) Uani 1 1 d . .
N4 N 0.0399(6) 0.7169(2) 0.5132(6) 0.0482(11) Uani 1 1 d . .
N5 N 0.7475(6) 0.41321(18) 0.1359(4) 0.0351(10) Uani 1 1 d . .
N6 N 0.9646(7) 0.2855(2) -0.0087(6) 0.0540(13) Uani 1 1 d . .
O1 O -0.1903(4) 0.47624(17) -0.5959(3) 0.0447(8) Uani 1 1 d . .
O2 O 0.7234(4) 0.53983(16) 0.1724(3) 0.0445(8) Uani 1 1 d . .
O3 O 0.2137(4) 0.52682(19) 0.1143(3) 0.0502(9) Uani 1 1 d . .
O4 O 0.4049(4) 0.47800(16) 0.0530(3) 0.0506(10) Uani 1 1 d . .
O5 O -0.3816(4) 0.52375(15) -0.5353(3) 0.0487(9) Uani 1 1 d . .
O9 O 0.4909(6) 0.41575(16) 0.2850(4) 0.0484(10) Uani 1 1 d . .
O10 O 0.5311(5) 0.58644(16) 0.2327(4) 0.0451(10) Uani 1 1 d . .
O12 O 1.1625(10) 0.3258(2) -0.0777(8) 0.116(3) Uani 1 1 d . .
O20 O 0.7845(9) 0.3069(3) 0.5745(8) 0.102(2) Uani 1 1 d . .
O21 O 0.7706(10) 0.1955(3) 0.0606(9) 0.120(3) Uani 1 1 d . .
O22 O 0.2964(4) 0.46254(16) 0.3456(3) 0.0443(8) Uani 1 1 d . .
O23 O -0.1589(9) 0.6758(2) 0.5841(8) 0.102(2) Uani 1 1 d . .
Zn1 Zn 0.63505(6) 0.46886(2) 0.21469(4) 0.02430(13) Uani 1 1 d . .
Zn2 Zn 0.38697(6) 0.53367(2) 0.30442(4) 0.02377(13) Uani 1 1 d . .
H4N H 0.089(7) 0.746(3) 0.509(5) 0.036 Uiso 1 1 d . U
H6N H 0.911(7) 0.257(3) -0.003(5) 0.036 Uiso 1 1 d . U

loop_
_atom_site_aniso_label
_atom_site_aniso_U_11
_atom_site_aniso_U_22
_atom_site_aniso_U_33
_atom_site_aniso_U_23
_atom_site_aniso_U_13
_atom_site_aniso_U_12
C2 0.108(6) 0.045(4) 0.178(9) -0.010(4) 0.102(7) 0.000(4)
C4 0.037(2) 0.034(2) 0.029(2) 0.0003(16) 0.0045(18) -0.0058(17)
C5 0.037(2) 0.037(3) 0.030(2) -0.0012(16) 0.0077(19) 0.0014(18)
C6 0.040(2) 0.063(3) 0.037(2) -0.010(3) 0.0031(19) 0.019(3)
C7 0.034(2) 0.043(3) 0.026(2) -0.0022(16) 0.0050(18) -0.0002(18)
C8 0.034(2) 0.035(2) 0.0262(19) 0.0000(16) 0.0041(17) -0.0032(17)
C9 0.042(2) 0.060(3) 0.032(2) -0.014(2) 0.0072(18) 0.014(3)
C10 0.042(2) 0.058(3) 0.037(2) -0.007(3) 0.0031(19) 0.017(3)
C11 0.061(3) 0.032(3) 0.098(4) -0.016(3) 0.055(3) -0.006(2)
C12 0.067(4) 0.027(3) 0.101(5) -0.014(3) 0.057(4) -0.008(2)
C13 0.043(2) 0.025(2) 0.053(3) -0.0067(19) 0.025(2) 0.0046(18)
C14 0.065(3) 0.030(3) 0.079(4) -0.009(2) 0.047(3) 0.005(2)
C15 0.052(3) 0.030(3) 0.062(3) 0.005(2) 0.033(3) -0.005(2)
C18 0.040(2) 0.026(2) 0.039(2) 0.0029(17) 0.0179(19) -0.0069(18)
C19 0.046(3) 0.027(3) 0.055(3) 0.0013(19) 0.031(2) -0.0026(19)
C20 0.052(3) 0.043(3) 0.070(3) 0.005(2) 0.043(3) -0.007(2)
C21 0.065(3) 0.033(3) 0.086(4) 0.007(3) 0.055(3) 0.005(2)
C22 0.065(3) 0.033(3) 0.085(4) 0.000(3) 0.058(3) 0.001(2)
C23 0.053(3) 0.045(3) 0.070(4) -0.011(3) 0.041(3) -0.001(2)
C24 0.053(3) 0.038(3) 0.058(3) -0.013(2) 0.028(3) 0.003(2)
C25 0.083(4) 0.045(4) 0.083(4) -0.011(3) 0.053(4) 0.007(3)
C26 0.063(4) 0.034(3) 0.060(3) -0.008(2) 0.031(3) 0.012(2)
C27 0.063(3) 0.043(3) 0.072(4) -0.008(3) 0.042(3) 0.007(2)
C28 0.054(3) 0.039(3) 0.056(3) -0.001(2) 0.031(3) 0.003(2)
C29 0.045(2) 0.033(3) 0.036(2) -0.0050(18) 0.021(2) 0.005(2)
C30 0.077(4) 0.035(3) 0.086(4) -0.006(3) 0.055(4) 0.008(3)
C31 0.089(4) 0.026(3) 0.096(5) -0.006(3) 0.060(4) 0.002(3)
C32 0.082(4) 0.038(3) 0.111(5) -0.025(3) 0.061(4) -0.010(3)
C34 0.087(5) 0.054(5) 0.154(8) 0.015(5) 0.070(6) -0.008(4)
C50 0.105(7) 0.163(11) 0.081(5) -0.010(6) 0.042(5) 0.058(7)
C51 0.123(7) 0.096(7) 0.108(7) 0.008(5) 0.064(6) -0.006(7)
C52 0.119(7) 0.092(7) 0.118(7) -0.012(5) 0.061(6) 0.017(6)
C53 0.113(7) 0.090(6) 0.092(5) 0.000(4) 0.056(5) -0.034(5)
C54 0.046(3) 0.032(3) 0.059(3) -0.008(2) 0.026(3) -0.006(2)
C55 0.040(2) 0.032(3) 0.044(3) -0.0073(19) 0.024(2) -0.0005(19)
C56 0.042(2) 0.033(3) 0.060(3) -0.003(2) 0.030(2) 0.001(2)
C57 0.045(2) 0.069(3) 0.032(2) -0.014(3) 0.0059(19) 0.016(3)
C58 0.036(2) 0.024(3) 0.033(2) 0.0018(19) 0.0116(19) -0.0079(19)
C59 0.036(2) 0.036(3) 0.031(2) 0.0073(19) 0.011(2) -0.009(2)
C60 0.072(4) 0.046(4) 0.105(5) -0.017(3) 0.066(4) -0.010(3)
N1 0.069(3) 0.067(4) 0.085(4) 0.002(3) 0.040(3) -0.009(3)
N2 0.072(4) 0.068(4) 0.091(4) -0.005(3) 0.038(3) 0.004(3)
N3 0.0342(19) 0.028(2) 0.038(2) -0.0048(15) 0.0194(17) 0.0028(15)
N4 0.053(3) 0.033(2) 0.070(3) -0.012(2) 0.036(3) 0.000(2)
N5 0.040(2) 0.028(2) 0.043(2) -0.0049(16) 0.0223(17) 0.0023(16)
N6 0.062(4) 0.034(2) 0.081(3) -0.011(2) 0.043(3) 0.006(2)
O1 0.0406(16) 0.062(2) 0.0266(13) -0.0085(15) 0.0063(12) -0.0015(17)
O2 0.0509(18) 0.026(2) 0.067(2) 0.0038(17) 0.0338(16) -0.0017(16)
O3 0.0429(17) 0.075(3) 0.0243(13) -0.0069(16) 0.0030(12) 0.0018(19)
O4 0.0408(17) 0.058(3) 0.0334(15) -0.0054(15) -0.0090(13) 0.0130(16)
O5 0.0413(17) 0.055(2) 0.0346(15) -0.0047(15) -0.0038(13) 0.0100(16)
O9 0.059(2) 0.033(2) 0.065(2) -0.0017(16) 0.038(2) -0.0108(17)
O10 0.059(2) 0.033(2) 0.063(2) 0.0023(16) 0.045(2) -0.0054(16)
O12 0.172(6) 0.033(3) 0.216(7) -0.024(3) 0.155(6) -0.006(3)
O20 0.113(5) 0.052(4) 0.182(6) -0.003(3) 0.102(5) 0.006(3)
O21 0.126(5) 0.055(4) 0.226(8) -0.012(4) 0.119(6) -0.006(3)
O22 0.0495(17) 0.028(2) 0.065(2) 0.0041(16) 0.0316(16) -0.0040(16)
O23 0.139(5) 0.039(3) 0.199(7) -0.011(3) 0.143(5) 0.002(3)
Zn1 0.0263(2) 0.0228(3) 0.0250(2) -0.00208(18) 0.01084(16) 0.00066(18)
Zn2 0.0263(2) 0.0217(2) 0.0250(2) -0.00175(18) 0.01141(16) 0.00120(19)

loop_
_atom_type_symbol
_atom_type_description
_atom_type_scat_dispersion_real
_atom_type_scat_dispersion_imag
_atom_type_scat_source
C C 0.0033 0.0016 'International Tables Vol C Tables 4.2.6.8 and 6.1.1.4'
H H 0.0000 0.0000 'International Tables Vol C Tables 4.2.6.8 and 6.1.1.4'
N N 0.0061 0.0033 'International Tables Vol C Tables 4.2.6.8 and 6.1.1.4'
O O 0.0106 0.0060 'International Tables Vol C Tables 4.2.6.8 and 6.1.1.4'
Zn Zn 0.2839 1.4301 'International Tables Vol C Tables 4.2.6.8 and 6.1.1.4'

loop_
_geom_angle_atom_site_label_1
_geom_angle_atom_site_label_2
_geom_angle_atom_site_label_3
_geom_angle
_geom_angle_site_symmetry_1
_geom_angle_site_symmetry_3
O21 C2 N2 126.9(8) . .
O21 C2 H2 116.6 . .
N2 C2 H2 116.6 . .
O4 C4 O3 126.5(4) . .
O4 C4 C5 116.4(4) . .
O3 C4 C5 117.0(4) . .
C57 C5 C10 118.5(4) . .
C57 C5 C4 121.4(4) . .
C10 C5 C4 120.0(4) . .
C57 C6 C7 120.5(4) . .
C57 C6 H6 119.8 . .
C7 C6 H6 119.8 . .
C9 C7 C6 118.8(4) . .
C9 C7 C8 120.8(4) . .
C6 C7 C8 120.4(4) . .
O5 C8 O1 125.9(4) . .
O5 C8 C7 116.5(4) . .
O1 C8 C7 117.6(4) . .
C10 C9 C7 120.9(4) . .
C10 C9 H9 119.6 . .
C7 C9 H9 119.6 . .
C9 C10 C5 120.4(4) . .
C9 C10 H10 119.8 . .
C5 C10 H10 119.8 . .
N3 C11 C12 122.7(5) . .
N3 C11 H11 118.6 . .
C12 C11 H11 118.6 . .
C11 C12 C13 120.0(5) . .
C11 C12 H12 120.0 . .
C13 C12 H12 120.0 . .
C12 C13 C56 116.7(5) . .
C12 C13 N4 117.3(5) . .
C56 C13 N4 126.0(5) . .
O23 C14 N4 122.1(5) . .
O23 C14 C15 122.9(5) . 2_556
N4 C14 C15 115.1(5) . 2_556
C20 C15 C21 118.0(5) . .
C20 C15 C14 126.2(5) . 2_546
C21 C15 C14 115.7(5) . 2_546
C19 C18 C22 118.9(5) . .
C19 C18 C58 121.9(5) . .
C22 C18 C58 119.2(5) . .
C18 C19 C20 119.9(5) . .
C18 C19 H19 120.0 . .
C20 C19 H19 120.0 . .
C15 C20 C19 121.0(5) . .
C15 C20 H20 119.5 . .
C19 C20 H20 119.5 . .
C22 C21 C15 121.1(5) . .
C22 C21 H21 119.4 . .
C15 C21 H21 119.4 . .
C21 C22 C18 121.1(5) . .
C21 C22 H22 119.5 . .
C18 C22 H22 119.5 . .
C24 C23 C54 116.6(5) . .
C24 C23 H23 121.7 . .
C54 C23 H23 121.7 . .
C23 C24 C32 119.2(5) . .
C23 C24 N6 124.7(5) . .
C32 C24 N6 116.1(6) . .
O12 C25 N6 122.9(6) . .
O12 C25 C26 120.7(6) . .
N6 C25 C26 116.5(6) . .
C31 C26 C27 119.9(5) . .
C31 C26 C25 115.8(6) . .
C27 C26 C25 124.3(5) . .
C28 C27 C26 119.6(5) . .
C28 C27 H27 120.2 . .
C26 C27 H27 120.2 . .
C27 C28 C29 120.4(6) . .
C27 C28 H28 119.8 . .
C29 C28 H28 119.8 . .
C30 C29 C28 119.2(5) . .
C30 C29 C59 120.1(5) . 2_745
C28 C29 C59 120.7(5) . 2_745
C29 C30 C31 120.8(6) . .
C29 C30 H30 119.6 . .
C31 C30 H30 119.6 . .
C26 C31 C30 120.0(6) . .
C26 C31 H31 120.0 . .
C30 C31 H31 120.0 . .
C60 C32 C24 118.3(6) . .
C60 C32 H32 120.8 . .
C24 C32 H32 120.8 . .
O20 C34 N1 126.9(8) . .
O20 C34 H34 116.6 . .
N1 C34 H34 116.6 . .
N2 C50 H50A 109.5 . .
N2 C50 H50B 109.5 . .
H50A C50 H50B 109.5 . .
N2 C50 H50C 109.5 . .
H50A C50 H50C 109.5 . .
H50B C50 H50C 109.5 . .
N2 C51 H51A 109.5 . .
N2 C51 H51B 109.5 . .
H51A C51 H51B 109.5 . .
N2 C51 H51C 109.5 . .
H51A C51 H51C 109.5 . .
H51B C51 H51C 109.5 . .
N1 C52 H52A 109.5 . .
N1 C52 H52B 109.5 . .
H52A C52 H52B 109.5 . .
N1 C52 H52C 109.5 . .
H52A C52 H52C 109.5 . .
H52B C52 H52C 109.5 . .
N1 C53 H53A 109.5 . .
N1 C53 H53B 109.5 . .
H53A C53 H53B 109.5 . .
N1 C53 H53C 109.5 . .
H53A C53 H53C 109.5 . .
H53B C53 H53C 109.5 . .
N5 C54 C23 124.8(5) . .
N5 C54 H54 117.6 . .
C23 C54 H54 117.6 . .
N3 C55 C56 123.9(5) . .
N3 C55 H55 118.0 . .
C56 C55 H55 118.0 . .
C55 C56 C13 119.6(5) . .
C55 C56 H56 120.2 . .
C13 C56 H56 120.2 . .
C6 C57 C5 121.0(4) . .
C6 C57 H57 119.5 . .
C5 C57 H57 119.5 . .
O9 C58 O22 126.0(5) . .
O9 C58 C18 118.3(5) . .
O22 C58 C18 115.7(5) . .
O10 C59 O2 124.8(5) . .
O10 C59 C29 117.3(5) . 2_755
O2 C59 C29 117.9(5) . 2_755
N5 C60 C32 125.0(6) . .
N5 C60 H60 117.5 . .
C32 C60 H60 117.5 . .
C34 N1 C53 120.2(8) . .
C34 N1 C52 123.6(8) . .
C53 N1 C52 116.1(7) . .
C2 N2 C51 120.5(8) . .
C2 N2 C50 117.3(8) . .
C51 N2 C50 121.9(8) . .
C55 N3 C11 116.9(4) . .
C55 N3 Zn2 125.8(4) . .
C11 N3 Zn2 117.3(4) . .
C14 N4 C13 127.1(5) . .
C14 N4 H4N 118(4) . .
C13 N4 H4N 115(4) . .
C60 N5 C54 116.0(5) . .
C60 N5 Zn1 118.9(4) . .
C54 N5 Zn1 125.2(4) . .
C25 N6 C24 126.8(6) . .
C25 N6 H6N 121(4) . .
C24 N6 H6N 112(4) . .
C8 O1 Zn1 120.1(3) . 1_454
C59 O2 Zn1 120.2(3) . .
C4 O3 Zn2 120.1(3) . .
C4 O4 Zn1 134.7(3) . .
C8 O5 Zn2 135.9(3) . 1_454
C58 O9 Zn1 135.9(4) . .
C59 O10 Zn2 136.6(4) . .
C58 O22 Zn2 119.0(3) . .
N5 Zn1 O2 104.78(18) . .
N5 Zn1 O1 104.13(16) . 1_656
O2 Zn1 O1 88.99(16) . 1_656
N5 Zn1 O4 96.65(15) . .
O2 Zn1 O4 89.38(15) . .
O1 Zn1 O4 158.87(15) 1_656 .
N5 Zn1 O9 96.7(2) . .
O2 Zn1 O9 158.42(15) . .
O1 Zn1 O9 87.40(16) 1_656 .
O4 Zn1 O9 86.42(17) . .
N5 Zn1 Zn2 165.53(13) . .
O2 Zn1 Zn2 86.26(10) . .
O1 Zn1 Zn2 85.10(10) 1_656 .
O4 Zn1 Zn2 73.78(10) . .
O9 Zn1 Zn2 72.24(12) . .
N3 Zn2 O22 104.12(18) . .
N3 Zn2 O3 103.86(15) . .
O22 Zn2 O3 89.12(17) . .
N3 Zn2 O5 97.82(15) . 1_656
O22 Zn2 O5 89.63(15) . 1_656
O3 Zn2 O5 157.91(16) . 1_656
N3 Zn2 O10 97.72(19) . .
O22 Zn2 O10 158.14(15) . .
O3 Zn2 O10 86.47(17) . .
O5 Zn2 O10 86.53(16) 1_656 .
N3 Zn2 Zn1 166.19(12) . .
O22 Zn2 Zn1 86.42(10) . .
O3 Zn2 Zn1 84.92(11) . .
O5 Zn2 Zn1 72.99(10) 1_656 .
O10 Zn2 Zn1 71.88(11) . .

loop_
_geom_bond_atom_site_label_1
_geom_bond_atom_site_label_2
_geom_bond_distance
_geom_bond_site_symmetry_2
C2 O21 1.243(11) .
C2 N2 1.307(11) .
C2 H2 0.9300 .
C4 O4 1.250(6) .
C4 O3 1.262(6) .
C4 C5 1.496(5) .
C5 C57 1.387(7) .
C5 C10 1.395(7) .
C6 C57 1.376(6) .
C6 C7 1.391(7) .
C6 H6 0.9300 .
C7 C9 1.385(7) .
C7 C8 1.505(5) .
C8 O5 1.245(6) .
C8 O1 1.252(5) .
C9 C10 1.378(6) .
C9 H9 0.9300 .
C10 H10 0.9300 .
C11 N3 1.346(7) .
C11 C12 1.364(8) .
C11 H11 0.9300 .
C12 C13 1.390(8) .
C12 H12 0.9300 .
C13 C56 1.391(7) .
C13 N4 1.396(7) .
C14 O23 1.205(8) .
C14 N4 1.373(8) .
C14 C15 1.496(7) 2_556
C15 C20 1.374(8) .
C15 C21 1.396(8) .
C15 C14 1.496(7) 2_546
C18 C19 1.372(7) .
C18 C22 1.390(8) .
C18 C58 1.521(7) .
C19 C20 1.395(8) .
C19 H19 0.9300 .
C20 H20 0.9300 .
C21 C22 1.347(8) .
C21 H21 0.9300 .
C22 H22 0.9300 .
C23 C24 1.396(8) .
C23 C54 1.402(8) .
C23 H23 0.9300 .
C24 C32 1.399(9) .
C24 N6 1.411(7) .
C25 O12 1.206(9) .
C25 N6 1.334(9) .
C25 C26 1.524(8) .
C26 C31 1.351(10) .
C26 C27 1.397(9) .
C27 C28 1.387(8) .
C27 H27 0.9300 .
C28 C29 1.390(7) .
C28 H28 0.9300 .
C29 C30 1.356(9) .
C29 C59 1.501(7) 2_745
C30 C31 1.411(8) .
C30 H30 0.9300 .
C31 H31 0.9300 .
C32 C60 1.359(9) .
C32 H32 0.9300 .
C34 O20 1.192(11) .
C34 N1 1.323(11) .
C34 H34 0.9300 .
C50 N2 1.444(12) .
C50 H50A 0.9600 .
C50 H50B 0.9600 .
C50 H50C 0.9600 .
C51 N2 1.418(13) .
C51 H51A 0.9600 .
C51 H51B 0.9600 .
C51 H51C 0.9600 .
C52 N1 1.457(12) .
C52 H52A 0.9600 .
C52 H52B 0.9600 .
C52 H52C 0.9600 .
C53 N1 1.448(10) .
C53 H53A 0.9600 .
C53 H53B 0.9600 .
C53 H53C 0.9600 .
C54 N5 1.337(7) .
C54 H54 0.9300 .
C55 N3 1.333(7) .
C55 C56 1.356(8) .
C55 H55 0.9300 .
C56 H56 0.9300 .
C57 H57 0.9300 .
C58 O9 1.235(6) .
C58 O22 1.272(7) .
C59 O10 1.241(7) .
C59 O2 1.258(8) .
C59 C29 1.501(7) 2_755
C60 N5 1.337(8) .
C60 H60 0.9300 .
N3 Zn2 2.025(4) .
N4 H4N 0.84(6) .
N5 Zn1 2.010(4) .
N6 H6N 0.83(6) .
O1 Zn1 2.031(3) 1_454
O2 Zn1 2.019(4) .
O3 Zn2 2.033(3) .
O4 Zn1 2.044(3) .
O5 Zn2 2.044(3) 1_454
O9 Zn1 2.080(4) .
O10 Zn2 2.084(4) .
O22 Zn2 2.026(4) .
Zn1 O1 2.031(3) 1_656
Zn1 Zn2 2.9936(5) .
Zn2 O5 2.044(3) 1_656

loop_
_geom_hbond_atom_site_label_D
_geom_hbond_atom_site_label_H
_geom_hbond_atom_site_label_A
_geom_hbond_distance_DH
_geom_hbond_distance_HA
_geom_hbond_distance_DA
_geom_hbond_angle_DHA
_geom_hbond_site_symmetry_A
C11 H11 O10 0.93 2.46 3.069(7) 122.9 .
C12 H12 O20 0.93 2.37 3.144(9) 140.1 2_656
C23 H23 O12 0.93 2.24 2.801(8) 118.2 .
C32 H32 O21 0.93 2.36 3.142(10) 141.5 .
C56 H56 O23 0.93 2.27 2.845(8) 119.6 .
C60 H60 O9 0.93 2.45 3.058(8) 123.3 .
N4 H4N O20 0.84(6) 2.20(6) 2.985(8) 157(5) 2_656
N6 H6N O21 0.83(6) 2.17(6) 2.980(9) 164(5) .

loop_
_geom_torsion_atom_site_label_1
_geom_torsion_atom_site_label_2
_geom_torsion_atom_site_label_3
_geom_torsion_atom_site_label_4
_geom_torsion
_geom_torsion_site_symmetry_1
_geom_torsion_site_symmetry_4
O4 C4 C5 C57 -170.5(5) . .
O3 C4 C5 C57 7.6(7) . .
O4 C4 C5 C10 6.5(7) . .
O3 C4 C5 C10 -175.5(5) . .
C57 C6 C7 C9 -1.2(9) . .
C57 C6 C7 C8 176.1(5) . .
C9 C7 C8 O5 170.5(5) . .
C6 C7 C8 O5 -6.7(7) . .
C9 C7 C8 O1 -9.1(7) . .
C6 C7 C8 O1 173.7(5) . .
C6 C7 C9 C10 0.7(9) . .
C8 C7 C9 C10 -176.6(5) . .
C7 C9 C10 C5 -0.1(9) . .
C57 C5 C10 C9 0.0(9) . .
C4 C5 C10 C9 -177.1(5) . .
N3 C11 C12 C13 1.5(11) . .
C11 C12 C13 C56 1.7(9) . .
C11 C12 C13 N4 -178.6(6) . .
C22 C18 C19 C20 1.8(8) . .
C58 C18 C19 C20 -179.8(5) . .
C21 C15 C20 C19 -1.4(9) . .
C14 C15 C20 C19 177.0(6) 2_546 .
C18 C19 C20 C15 -0.2(9) . .
C20 C15 C21 C22 1.5(10) . .
C14 C15 C21 C22 -177.0(6) 2_546 .
C15 C21 C22 C18 0.0(10) . .
C19 C18 C22 C21 -1.6(9) . .
C58 C18 C22 C21 179.9(6) . .
C54 C23 C24 C32 2.9(9) . .
C54 C23 C24 N6 -176.7(6) . .
O12 C25 C26 C31 0.3(11) . .
N6 C25 C26 C31 -178.7(6) . .
O12 C25 C26 C27 178.1(8) . .
N6 C25 C26 C27 -0.9(10) . .
C31 C26 C27 C28 0.3(10) . .
C25 C26 C27 C28 -177.4(6) . .
C26 C27 C28 C29 2.3(9) . .
C27 C28 C29 C30 -3.7(8) . .
C27 C28 C29 C59 177.2(5) . 2_745
C28 C29 C30 C31 2.5(9) . .
C59 C29 C30 C31 -178.3(6) 2_745 .
C27 C26 C31 C30 -1.5(10) . .
C25 C26 C31 C30 176.4(6) . .
C29 C30 C31 C26 0.1(11) . .
C23 C24 C32 C60 -1.6(11) . .
N6 C24 C32 C60 178.0(7) . .
C24 C23 C54 N5 -1.5(9) . .
N3 C55 C56 C13 1.7(9) . .
C12 C13 C56 C55 -3.2(8) . .
N4 C13 C56 C55 177.1(5) . .
C7 C6 C57 C5 1.1(9) . .
C10 C5 C57 C6 -0.5(9) . .
C4 C5 C57 C6 176.5(5) . .
C19 C18 C58 O9 178.4(5) . .
C22 C18 C58 O9 -3.2(7) . .
C19 C18 C58 O22 0.6(7) . .
C22 C18 C58 O22 179.1(5) . .
C24 C32 C60 N5 -1.5(12) . .
O20 C34 N1 C53 -3.2(16) . .
O20 C34 N1 C52 -179.3(10) . .
O21 C2 N2 C51 176.1(11) . .
O21 C2 N2 C50 1.3(16) . .
C56 C55 N3 C11 1.5(8) . .
C56 C55 N3 Zn2 -176.4(4) . .
C12 C11 N3 C55 -3.1(9) . .
C12 C11 N3 Zn2 174.9(5) . .
O23 C14 N4 C13 2.2(11) . .
C15 C14 N4 C13 -178.3(5) 2_556 .
C12 C13 N4 C14 -173.0(6) . .
C56 C13 N4 C14 6.6(10) . .
C32 C60 N5 C54 3.0(11) . .
C32 C60 N5 Zn1 -177.2(6) . .
C23 C54 N5 C60 -1.4(9) . .
C23 C54 N5 Zn1 178.8(4) . .
O12 C25 N6 C24 0.3(13) . .
C26 C25 N6 C24 179.3(6) . .
C23 C24 N6 C25 -8.0(11) . .
C32 C24 N6 C25 172.4(7) . .
O5 C8 O1 Zn1 -3.0(7) . 1_454
C7 C8 O1 Zn1 176.5(3) . 1_454
O10 C59 O2 Zn1 -2.3(7) . .
C29 C59 O2 Zn1 178.6(3) 2_755 .
O4 C4 O3 Zn2 1.1(8) . .
C5 C4 O3 Zn2 -176.7(3) . .
O3 C4 O4 Zn1 -1.8(9) . .
C5 C4 O4 Zn1 176.0(3) . .
O1 C8 O5 Zn2 2.8(9) . 1_454
C7 C8 O5 Zn2 -176.8(3) . 1_454
O22 C58 O9 Zn1 -9.2(9) . .
C18 C58 O9 Zn1 173.3(3) . .
O2 C59 O10 Zn2 6.9(8) . .
C29 C59 O10 Zn2 -174.1(3) 2_755 .
O9 C58 O22 Zn2 4.2(7) . .
C18 C58 O22 Zn2 -178.2(3) . .
